data_7245416
loop_
_publ_author_name
'Gao, Jiaoyang'
'Guo, Jinjia'
'Chen, Yi'
'Deng, Shunlan'
'Lu, Qidong'
'Ren, Yuxin'
'Wang, Xiaoming'
'Fan, Haibo'
'Teng, Feng'
'He, Xuexia'
'Jiang, Hui'
'Hu, Peng'

_publ_section_title
;
 The competitive role of C--H&#x22EF;X (X = F, O) and \p--\p interactions
 in contributing to the degree of charge transfer in organic cocrystals: a
 case study of heteroatom-free donors with p-fluoranil (FA)
;
_journal_name_full CrystEngComm
_journal_paper_doi 10.1039/D2CE00925K
_journal_year 2022
_chemical_formula_moiety 'C6 F4 O2, C18 H12'
_chemical_formula_sum 'C24 H12 F4 O2'
_chemical_formula_weight 408.34
_chemical_name_systematic triphenylene-TFBQ
_space_group_crystal_system monoclinic
_space_group_IT_number 14
_space_group_name_Hall '-P 2yn'
_space_group_name_H-M_alt 'P 1 21/n 1'
_atom_sites_solution_hydrogens geom
_atom_sites_solution_primary iterative
_audit_creation_date 2021-08-23
_audit_creation_method
;
Olex2 1.5
(compiled 2021.07.19 svn.r715e62df for OlexSys, GUI svn.r6383)
;
_audit_update_record
;
2022-01-17 deposited with the CCDC.	2022-08-18 downloaded from the CCDC.
;
_cell_angle_alpha 90
_cell_angle_beta 96.986(3)
_cell_angle_gamma 90
_cell_formula_units_Z 4
_cell_length_a 6.9263(2)
_cell_length_b 14.1750(4)
_cell_length_c 17.3722(7)
_cell_measurement_reflns_used 19857
_cell_measurement_temperature 120.01(10)
_cell_measurement_theta_max 77.4370
_cell_measurement_theta_min 4.0000
_cell_volume 1692.95(10)
_computing_cell_refinement 'CrysAlisPro 1.171.41.93a (Rigaku OD, 2020)'
_computing_data_collection 'CrysAlisPro 1.171.41.93a (Rigaku OD, 2020)'
_computing_data_reduction 'CrysAlisPro 1.171.41.93a (Rigaku OD, 2020)'
_computing_molecular_graphics 'Olex2 1.5 (Dolomanov et al., 2009)'
_computing_publication_material 'Olex2 1.5 (Dolomanov et al., 2009)'
_computing_structure_refinement 'SHELXL 2018/3 (Sheldrick, 2015)'
_computing_structure_solution
;
Superflip  (Palatinus & Chapuis, 2007;Palatinus & van der Lee, 2008;
Palatinus et al., 2012)
;
_diffrn_ambient_environment N~2~
_diffrn_ambient_temperature 120.01(10)
_diffrn_detector 'Hybrid Pixel Array Detector'
_diffrn_detector_area_resol_mean 10.0000
_diffrn_detector_type HyPix
_diffrn_measured_fraction_theta_full 1.000
_diffrn_measured_fraction_theta_max 1.000
_diffrn_measurement_details
;
List of Runs (angles in degrees, time in seconds):

  # Type    Start    End  Width  t~exp~   \w     \q     \k     \f   Frames
#--------------------------------------------------------------------------
  1  \w     23.00 102.00   0.50    0.05    --   46.82  77.00 120.00  158
  2  \w     25.00  81.00   0.50    0.05    --   46.82  77.00-120.00  112
  3  \w     35.00  70.00   0.50    0.05    --   46.82  57.00-150.00   70
  4  \w     24.00  67.00   0.50    0.05    --   46.82  77.00-180.00   86
  5  \w     85.00 113.00   0.50    0.05    --   46.82  57.00-150.00   56
  6  \w     53.00  78.00   0.50    0.05    --   46.82  21.00  55.00   50
  7  \w     32.00  63.00   0.50    0.05    --   46.82  57.00 120.00   62
  8  \w     32.00 121.00   0.50    0.05    --   46.82  37.00  90.00  178
  9  \w    107.00 133.00   0.50    0.13    --  108.75 102.00  52.12   52
 10  \w     86.00 135.00   0.50    0.13    --  108.75  81.00  81.19   98
 11  \w     85.00 127.00   0.50    0.13    --  108.75  77.00 120.00   84
 12  \w     91.00 117.00   0.50    0.13    --  108.75  77.00 150.00   52
 13  \w    129.00 178.00   0.50    0.13    --  108.75  77.00 150.00   98
 14  \w    153.00 178.00   0.50    0.13    --  108.75  81.00  81.19   50
 15  \w     93.00 120.00   0.50    0.13    --  108.75  61.00-120.00   54
 16  \w     88.00 137.00   0.50    0.13    --  108.75  77.00-180.00   98
 17  \w     97.00 141.00   0.50    0.13    --  108.75  61.00-180.00   88
 18  \w     92.00 141.00   0.50    0.13    --  108.75  77.00-150.00   98
 19  \w    137.00 178.00   0.50    0.13    --  108.75  61.00   0.00   82
 20  \w    147.00 173.00   0.50    0.13    --  108.75  61.00  60.00   52
 21  \w     91.00 120.00   0.50    0.13    --  108.75  61.00 150.00   58
 22  \w     93.00 119.00   0.50    0.13    --  108.75  61.00 120.00   52
 23  \w     96.00 122.00   0.50    0.13    --  108.75  61.00  90.00   52
 24  \w     91.00 127.00   0.50    0.13    --  108.75  61.00-150.00   72
 25  \w    133.00 177.00   0.50    0.13    --  108.75  61.00-150.00   88
 26  \w    151.00 178.00   0.50    0.13    --  108.75  61.00-180.00   54
 27  \w    152.00 177.00   0.50    0.13    --  108.75  61.00-120.00   50
 28  \w    144.00 175.00   0.50    0.13    --  108.75  45.00 -90.00   62
 29  \w    127.00 153.00   0.50    0.13    --  108.75  45.00 -60.00   52
 30  \w     96.00 123.00   0.50    0.13    --  108.75  45.00 -90.00   54
 31  \w    103.00 132.00   0.50    0.13    --  108.75  45.00-180.00   58
 32  \w    127.00 170.00   0.50    0.13    --  108.75  45.00-120.00   86
 33  \w    148.00 174.00   0.50    0.13    --  108.75  30.00 -30.00   52
 34  \w    104.00 136.00   0.50    0.13    --  108.75  30.00 -30.00   64
 35  \w     94.00 123.00   0.50    0.13    --  108.75  30.00   0.00   58
 36  \w    138.00 173.00   0.50    0.13    --  108.75  30.00   0.00   70
 37  \w    144.00 178.00   0.50    0.13    --  108.75  35.00  80.12   68
 38  \w    110.00 176.00   0.50    0.13    --  108.75  15.00 150.00  132
 39  \w     99.00 146.00   0.50    0.13    --  108.75  30.00 150.00   94
 40  \w     94.00 129.00   0.50    0.13    --  108.75  35.00  80.12   70
 41  \w    117.00 171.00   0.50    0.13    --  108.75  21.00  55.00  108
 42  \w     96.00 178.00   0.50    0.13    --  108.75  15.00-180.00  164
 43  \w     36.00 106.00   0.50    0.13    --  108.75 -77.00  60.00  140
 44  \w     41.00  67.00   0.50    0.13    --  108.75 -61.00 120.00   52
 45  \w     46.00  91.00   0.50    0.13    --  108.75 -77.00   0.00   90
 46  \w     59.00  85.00   0.50    0.13    --  108.75 -77.00 -60.00   52
 47  \w     74.00 100.00   0.50    0.13    --  108.75 -77.00-180.00   52
 48  \w     37.00  75.00   0.50    0.13    --  108.75 -61.00 -60.00   76
 49  \w    -23.00   3.00   0.50    0.05    --   46.82 -21.00-110.00   52
 50  \w    -24.00  28.00   0.50    0.05    --   46.82 -19.00 120.00  104
 51  \w     36.00  70.00   0.50    0.13    --  108.75 -61.00 150.00   68
 52  \w     37.00  63.00   0.50    0.13    --  108.75 -61.00  90.00   52
 53  \w     45.00  73.00   0.50    0.13    --  108.75 -61.00  60.00   56
 54  \w     40.00 115.00   0.50    0.13    --  108.75 -86.00  49.72  150
 55  \w     20.00  94.00   0.50    0.05    --   46.82-125.00  60.00  148
 56  \w     82.00 110.00   0.50    0.13    --  108.75-125.00 -30.00   56
 57  \w     57.00  83.00   0.50    0.13    --  108.75-125.00 -90.00   52
 58  \w     41.00  74.00   0.50    0.13    --  108.75-125.00 -30.00   66
 59  \w     36.00  91.00   0.50    0.13    --  108.75 -94.00 -90.00  110
 60  \w     37.00  97.00   0.50    0.13    --  108.75-125.00   0.00  120
 61  \w     65.00 105.00   0.50    0.13    --  108.75 -94.00 120.00   80
 62  \w     59.00 105.00   0.50    0.13    --  108.75 -94.00 150.00   92
 63  \w     60.00 104.00   0.50    0.13    --  108.75 -94.00  30.00   88
 64  \w     72.00 105.00   0.50    0.13    --  108.75 -93.00   6.64   66
 65  \w     52.00  78.00   0.50    0.13    --  108.75 -94.00-120.00   52
 66  \w     52.00  78.00   0.50    0.13    --  108.75 -94.00-180.00   52
 67  \w   -102.00 -67.00   0.50    0.05    --  -46.82 -21.00-110.00   70
 68  \w    -68.00 -43.00   0.50    0.13    --  -99.00  61.00-150.00   50
 69  \w   -102.00 -76.00   0.50    0.13    --  -99.00 -77.00-180.00   52
 70  \w   -101.00 -76.00   0.50    0.13    --  -99.00 -77.00-150.00   50
 71  \w   -100.00 -75.00   0.50    0.13    --  -99.00 -76.00-145.55   50
 72  \w   -100.00 -75.00   0.50    0.13    --  -99.00 -76.00-165.05   50
 73  \w   -108.00 -76.00   0.50    0.13    --  -99.00 -76.00  98.39   64
 74  \w   -103.00 -77.00   0.50    0.13    --  -99.00 -74.00 162.31   52
 75  \w   -101.00 -75.00   0.50    0.13    --  -99.00 -77.00 150.00   52
 76  \w   -103.00 -77.00   0.50    0.13    --  -99.00 -73.00 153.02   52
 77  \w   -103.00 -77.00   0.50    0.13    --  -99.00 -74.00 140.34   52
 78  \w   -102.00 -77.00   0.50    0.13    --  -99.00 -73.00 157.69   50
 79  \w   -103.00 -77.00   0.50    0.13    --  -99.00 -77.00 120.00   52
 80  \w   -104.00 -78.00   0.50    0.13    --  -99.00 -72.00 121.03   52
 81  \w   -110.00 -78.00   0.50    0.13    --  -99.00 -70.00  98.61   64
 82  \w   -104.00 -78.00   0.50    0.13    --  -99.00 -69.00 126.15   52
 83  \w   -103.00 -78.00   0.50    0.13    --  -99.00 -70.00-133.89   50
 84  \w   -107.00 -81.00   0.50    0.13    --  -99.00 -68.00-166.82   52
 85  \w   -102.00 -77.00   0.50    0.13    --  -99.00 -72.00-169.25   50
 86  \w   -108.00 -82.00   0.50    0.13    --  -99.00 -66.00-147.69   52
 87  \w    -16.00  20.00   0.50    0.05    --  -46.82  21.00  55.00   72
 88  \w   -109.00 -80.00   0.50    0.13    --  -99.00 -67.00 102.50   58
 89  \w   -120.00 -79.00   0.50    0.13    --  -99.00 -67.00 140.50   82
 90  \w   -107.00 -81.00   0.50    0.13    --  -99.00 -63.00 171.03   52
 91  \w   -107.00 -81.00   0.50    0.13    --  -99.00 -61.00 150.00   52
 92  \w   -107.00 -81.00   0.50    0.13    --  -99.00 -61.00 120.00   52
 93  \w   -167.00-124.00   0.50    0.13    --  -99.00 -67.00 140.50   86
 94  \w   -153.00-128.00   0.50    0.13    --  -99.00 -21.00-110.00   50
 95  \w   -107.00 -81.00   0.50    0.13    --  -99.00 -61.00-150.00   52
 96  \w   -109.00 -84.00   0.50    0.13    --  -99.00 -45.00-150.00   50
;
_diffrn_measurement_device 'four-circle diffractometer'
_diffrn_measurement_device_type 'XtaLAB Synergy R, HyPix'
_diffrn_measurement_method '\w scans'
_diffrn_orient_matrix_type 'CrysAlisPro convention (1999,Acta A55,543-557)'
_diffrn_orient_matrix_UB_11 -0.1979131000
_diffrn_orient_matrix_UB_12 -0.0272497000
_diffrn_orient_matrix_UB_13 0.0253752000
_diffrn_orient_matrix_UB_21 0.0838394000
_diffrn_orient_matrix_UB_22 0.0143183000
_diffrn_orient_matrix_UB_23 0.0855074000
_diffrn_orient_matrix_UB_31 -0.0632330000
_diffrn_orient_matrix_UB_32 0.1042781000
_diffrn_orient_matrix_UB_33 -0.0052262000
_diffrn_radiation_monochromator mirror
_diffrn_radiation_probe x-ray
_diffrn_radiation_type 'Cu K\a'
_diffrn_radiation_wavelength 1.54184
_diffrn_reflns_av_R_equivalents 0.0334
_diffrn_reflns_av_unetI/netI 0.0133
_diffrn_reflns_Laue_measured_fraction_full 1.000
_diffrn_reflns_Laue_measured_fraction_max 1.000
_diffrn_reflns_limit_h_max 8
_diffrn_reflns_limit_h_min -8
_diffrn_reflns_limit_k_max 17
_diffrn_reflns_limit_k_min -16
_diffrn_reflns_limit_l_max 20
_diffrn_reflns_limit_l_min -20
_diffrn_reflns_number 36439
_diffrn_reflns_point_group_measured_fraction_full 1.000
_diffrn_reflns_point_group_measured_fraction_max 1.000
_diffrn_reflns_theta_full 67.684
_diffrn_reflns_theta_max 68.248
_diffrn_reflns_theta_min 4.037
_diffrn_source 'Rotating-anode X-ray tube'
_diffrn_source_type 'PhotonJet R (Cu) X-ray Source'
_exptl_absorpt_coefficient_mu 1.126
_exptl_absorpt_correction_T_max 1.00000
_exptl_absorpt_correction_T_min 0.89536
_exptl_absorpt_correction_type multi-scan
_exptl_absorpt_process_details
;
CrysAlisPro 1.171.41.93a (Rigaku Oxford Diffraction, 2020)
Empirical absorption correction using spherical harmonics,
implemented in SCALE3 ABSPACK scaling algorithm.
;
_exptl_crystal_colour 'clear reddish'
_exptl_crystal_colour_lustre clear
_exptl_crystal_colour_modifier reddish
_exptl_crystal_density_diffrn 1.602
_exptl_crystal_description needle
_exptl_crystal_F_000 832
_exptl_crystal_recrystallization_method 'Slow cooling in acetonitril'
_exptl_crystal_size_max 0.4
_exptl_crystal_size_mid 0.2
_exptl_crystal_size_min 0.2
_refine_diff_density_max 0.441
_refine_diff_density_min -0.611
_refine_diff_density_rms 0.069
_refine_ls_extinction_coef 0.0020(4)
_refine_ls_extinction_expression Fc^*^=kFc[1+0.001xFc^2^\l^3^/sin(2\q)]^-1/4^
_refine_ls_extinction_method 'SHELXL-2018/3 (Sheldrick 2018)'
_refine_ls_goodness_of_fit_ref 1.169
_refine_ls_hydrogen_treatment constr
_refine_ls_matrix_type full
_refine_ls_number_parameters 272
_refine_ls_number_reflns 3087
_refine_ls_number_restraints 6
_refine_ls_restrained_S_all 1.174
_refine_ls_R_factor_all 0.0941
_refine_ls_R_factor_gt 0.0888
_refine_ls_shift/su_max 0.000
_refine_ls_shift/su_mean 0.000
_refine_ls_structure_factor_coef Fsqd
_refine_ls_weighting_details 'w=1/[\s^2^(Fo^2^)+(0.0658P)^2^+5.1673P] where P=(Fo^2^+2Fc^2^)/3'
_refine_ls_weighting_scheme calc
_refine_ls_wR_factor_gt 0.2312
_refine_ls_wR_factor_ref 0.2341
_reflns_Friedel_coverage 0.000
_reflns_number_gt 2793
_reflns_number_total 3087
_reflns_threshold_expression 'I > 2\s(I)'
_cod_data_source_file d2ce00925k2.cif
_cod_data_source_block exp_959_auto
_cod_database_code 7245416
_shelx_shelxl_version_number 2018/3
_chemical_oxdiff_formula 'C F O H'
_shelx_space_group_comment
;
The symmetry employed for this shelxl refinement is uniquely defined
by the following loop, which should always be used as a source of
symmetry information in preference to the above space-group names.
They are only intended as comments.
;
_shelx_estimated_absorpt_t_max 0.806
_shelx_estimated_absorpt_t_min 0.662
_olex2_refinement_description
;
1. Fixed Uiso
 At 1.2 times of:
  All C(H) groups
2. Rigid bond restraints
 F13, C76
 with sigma for 1-2 distances of 0.002 and sigma for 1-3 distances of 0.001
 C17, C73
 with sigma for 1-2 distances of 0.002 and sigma for 1-3 distances of 0.001
 C17, C91
 with sigma for 1-2 distances of 0.002 and sigma for 1-3 distances of 0.001
 C47, C76
 with sigma for 1-2 distances of 0.002 and sigma for 1-3 distances of 0.001
 C47, C90
 with sigma for 1-2 distances of 0.002 and sigma for 1-3 distances of 0.001
 O9, C73
 with sigma for 1-2 distances of 0.002 and sigma for 1-3 distances of 0.001
3.a Aromatic/amide H refined with riding coordinates:
 C19(H19), C23(H23), C28(H28), C33(H33), C49(H49), C52(H52), C56(H56),
 C65(H65), C71(H71), C77(H77), C81(H81), C95(H95)
;
_smtbx_masks_void_probe_radius 1.2
_smtbx_masks_void_truncation_radius 1.2
_olex2_submission_special_instructions 'No special instructions were received'
_oxdiff_exptl_absorpt_empirical_details
;
Empirical correction (ABSPACK) includes:
- Absorption correction using spherical harmonics
- Frame scaling
;
_oxdiff_exptl_absorpt_empirical_full_max 1.245
_oxdiff_exptl_absorpt_empirical_full_min 0.844

loop_
_space_group_symop_operation_xyz
'x, y, z'
'-x+1/2, y+1/2, -z+1/2'
'-x, -y, -z'
'x-1/2, -y-1/2, z-1/2'

loop_
_atom_site_label
_atom_site_type_symbol
_atom_site_fract_x
_atom_site_fract_y
_atom_site_fract_z
_atom_site_U_iso_or_equiv
_atom_site_adp_type
_atom_site_occupancy
_atom_site_site_symmetry_order
_atom_site_calc_flag
_atom_site_refinement_flags_posn
_atom_site_refinement_flags_adp
_atom_site_refinement_flags_occupancy
_atom_site_disorder_assembly
_atom_site_disorder_group
F4 F 0.3627(3) 0.93936(15) 0.42783(17) 0.0510(8) Uani 1 1 d . . . . .
F5 F 0.6249(4) 0.57302(16) 0.4382(2) 0.0664(10) Uani 1 1 d . . . . .
O9 O 0.4285(4) 0.84729(17) 0.29773(19) 0.0402(7) Uani 1 1 d . U . . .
F13 F 0.5730(4) 0.66846(18) 0.2985(2) 0.0704(10) Uani 1 1 d . U . . .
F16 F 0.4225(4) 0.8444(2) 0.56360(19) 0.0610(8) Uani 1 1 d . . . . .
O21 O 0.5415(5) 0.6622(2) 0.5711(3) 0.0687(12) Uani 1 1 d . . . . .
C1 C 0.0807(5) 0.1478(2) 0.6079(3) 0.0397(11) Uani 1 1 d . . . . .
C6 C -0.0637(5) 0.3383(2) 0.5983(3) 0.0354(10) Uani 1 1 d . . . . .
C14 C -0.0358(5) 0.2920(2) 0.6707(3) 0.0351(10) Uani 1 1 d . . . . .
C17 C 0.4246(5) 0.8502(3) 0.4306(3) 0.0474(10) Uani 1 1 d . U . . .
C19 C -0.1349(5) 0.4320(2) 0.5960(3) 0.0372(10) Uani 1 1 d . . . . .
H19 H -0.153972 0.464119 0.547698 0.045 Uiso 1 1 calc R U . . .
C23 C 0.1539(5) 0.0543(3) 0.6145(3) 0.0485(13) Uani 1 1 d . . . . .
H23 H 0.182896 0.022341 0.569263 0.058 Uiso 1 1 calc R U . . .
C26 C -0.0218(5) 0.2895(2) 0.5283(3) 0.0346(9) Uani 1 1 d . . . . .
C28 C -0.0795(5) 0.3403(3) 0.7369(3) 0.0421(10) Uani 1 1 d . . . . .
H28 H -0.060797 0.309615 0.785851 0.050 Uiso 1 1 calc R U . . .
C29 C 0.0493(5) 0.1952(3) 0.5329(3) 0.0397(11) Uani 1 1 d . . . . .
C33 C -0.1771(5) 0.4775(3) 0.6612(3) 0.0394(10) Uani 1 1 d . . . . .
H33 H -0.225273 0.540283 0.657877 0.047 Uiso 1 1 calc R U . . .
C41 C 0.0388(5) 0.1945(3) 0.6756(3) 0.0385(10) Uani 1 1 d . . . . .
C47 C 0.5611(6) 0.6616(3) 0.4343(4) 0.0609(12) Uani 1 1 d . U . . .
C49 C 0.1836(6) 0.0094(3) 0.6844(3) 0.0553(15) Uani 1 1 d . . . . .
H49 H 0.232631 -0.053301 0.687457 0.066 Uiso 1 1 calc R U . . .
C52 C -0.1495(6) 0.4320(3) 0.7321(3) 0.0425(11) Uani 1 1 d . . . . .
H52 H -0.178459 0.463584 0.777572 0.051 Uiso 1 1 calc R U . . .
C56 C -0.0513(5) 0.3327(3) 0.4545(3) 0.0436(11) Uani 1 1 d . . . . .
H56 H -0.100163 0.395327 0.450562 0.052 Uiso 1 1 calc R U . . .
C65 C 0.1421(7) 0.0553(3) 0.7507(4) 0.0581(15) Uani 1 1 d . . . . .
H65 H 0.163149 0.024011 0.799403 0.070 Uiso 1 1 calc R U . . .
C71 C 0.0876(6) 0.1506(3) 0.4638(3) 0.0487(12) Uani 1 1 d . . . . .
H71 H 0.135431 0.087750 0.466222 0.058 Uiso 1 1 calc R U . . .
C73 C 0.4593(6) 0.8057(3) 0.3609(3) 0.0479(10) Uani 1 1 d . U . . .
C76 C 0.5343(6) 0.7076(3) 0.3636(4) 0.0544(10) Uani 1 1 d . U . . .
C77 C 0.0698(6) 0.1469(3) 0.7466(3) 0.0509(13) Uani 1 1 d . . . . .
H77 H 0.041194 0.177487 0.792518 0.061 Uiso 1 1 calc R U . . .
C81 C -0.0119(6) 0.2873(3) 0.3883(3) 0.0490(12) Uani 1 1 d . . . . .
H81 H -0.032169 0.318677 0.339668 0.059 Uiso 1 1 calc R U . . .
C90 C 0.5222(6) 0.7047(3) 0.5049(4) 0.0571(13) Uani 1 1 d . U . . .
C91 C 0.4544(6) 0.8037(3) 0.5002(4) 0.0542(12) Uani 1 1 d . U . . .
C95 C 0.0579(6) 0.1952(3) 0.3930(3) 0.0535(13) Uani 1 1 d . . . . .
H95 H 0.084906 0.163247 0.347465 0.064 Uiso 1 1 calc R U . . .

loop_
_atom_site_aniso_label
_atom_site_aniso_U_11
_atom_site_aniso_U_22
_atom_site_aniso_U_33
_atom_site_aniso_U_23
_atom_site_aniso_U_13
_atom_site_aniso_U_12
F4 0.0309(12) 0.0206(11) 0.099(2) 0.0004(12) -0.0033(12) 0.0019(9)
F5 0.0444(15) 0.0199(12) 0.124(3) 0.0010(13) -0.0341(15) 0.0038(10)
O9 0.0218(12) 0.0202(13) 0.077(2) 0.0074(12) -0.0001(12) -0.0043(10)
F13 0.0418(15) 0.0318(14) 0.133(3) -0.0075(15) -0.0097(16) -0.0032(11)
F16 0.0412(15) 0.0508(16) 0.087(2) -0.0082(16) -0.0085(14) -0.0019(12)
O21 0.0379(17) 0.0354(17) 0.121(3) 0.0048(19) -0.0372(19) 0.0030(14)
C1 0.0120(15) 0.0159(17) 0.090(3) 0.0007(19) 0.0008(17) -0.0033(13)
C6 0.0125(15) 0.0175(17) 0.076(3) 0.0028(18) 0.0061(16) -0.0036(13)
C14 0.0154(16) 0.0174(17) 0.071(3) 0.0007(17) -0.0009(16) -0.0030(13)
C17 0.0182(17) 0.0168(18) 0.102(3) -0.0010(17) -0.0150(19) -0.0024(14)
C19 0.0199(17) 0.0193(18) 0.073(3) 0.0062(18) 0.0070(17) -0.0024(14)
C23 0.0181(17) 0.0179(18) 0.108(4) -0.001(2) 0.001(2) -0.0018(14)
C26 0.0163(16) 0.0207(17) 0.067(3) 0.0010(17) 0.0083(16) -0.0048(13)
C28 0.0254(19) 0.0252(19) 0.074(3) -0.0005(19) -0.0016(18) -0.0047(15)
C29 0.0140(16) 0.0198(18) 0.086(3) -0.004(2) 0.0089(18) -0.0049(13)
C33 0.0253(18) 0.0182(17) 0.075(3) 0.0003(19) 0.0074(18) -0.0010(14)
C41 0.0154(16) 0.0181(17) 0.079(3) 0.0021(19) -0.0057(17) -0.0028(13)
C47 0.034(2) 0.0169(19) 0.120(3) -0.0015(19) -0.034(2) 0.0000(16)
C49 0.028(2) 0.0175(19) 0.115(4) 0.003(2) -0.015(2) -0.0012(16)
C52 0.0283(19) 0.027(2) 0.072(3) -0.011(2) 0.0070(19) -0.0052(16)
C56 0.0246(19) 0.028(2) 0.080(3) 0.003(2) 0.014(2) -0.0065(15)
C65 0.042(2) 0.028(2) 0.095(4) 0.014(2) -0.026(3) -0.0035(19)
C71 0.0221(19) 0.0250(19) 0.100(4) -0.011(2) 0.013(2) -0.0052(15)
C73 0.0267(19) 0.0183(18) 0.092(2) 0.0093(16) -0.018(2) -0.0045(15)
C76 0.0204(18) 0.0189(19) 0.116(3) 0.0003(18) -0.023(2) -0.0053(15)
C77 0.036(2) 0.026(2) 0.084(4) 0.006(2) -0.017(2) -0.0022(17)
C81 0.033(2) 0.044(2) 0.073(3) 0.001(2) 0.018(2) -0.0116(18)
C90 0.026(2) 0.028(2) 0.108(4) 0.008(2) -0.031(2) -0.0032(16)
C91 0.028(2) 0.027(2) 0.100(3) -0.006(2) -0.022(2) -0.0018(17)
C95 0.033(2) 0.042(3) 0.089(4) -0.011(3) 0.025(2) -0.0114(19)

loop_
_atom_type_symbol
_atom_type_description
_atom_type_scat_dispersion_real
_atom_type_scat_dispersion_imag
_atom_type_scat_source
C C 0.0181 0.0091 'International Tables Vol C Tables 4.2.6.8 and 6.1.1.4'
H H 0.0000 0.0000 'International Tables Vol C Tables 4.2.6.8 and 6.1.1.4'
F F 0.0727 0.0534 'International Tables Vol C Tables 4.2.6.8 and 6.1.1.4'
O O 0.0492 0.0322 'International Tables Vol C Tables 4.2.6.8 and 6.1.1.4'

loop_
_geom_angle_atom_site_label_1
_geom_angle_atom_site_label_2
_geom_angle_atom_site_label_3
_geom_angle
_geom_angle_site_symmetry_1
_geom_angle_site_symmetry_3
_geom_angle_publ_flag
C23 C1 C29 121.1(4) . . ?
C41 C1 C23 118.6(4) . . ?
C41 C1 C29 120.4(3) . . ?
C14 C6 C19 118.1(4) . . ?
C14 C6 C26 120.2(3) . . ?
C19 C6 C26 121.7(4) . . ?
C6 C14 C41 119.8(4) . . ?
C28 C14 C6 119.0(3) . . ?
C28 C14 C41 121.3(4) . . ?
F4 C17 C73 118.7(4) . . ?
F4 C17 C91 120.1(5) . . ?
C91 C17 C73 121.2(4) . . ?
C6 C19 H19 119.1 . . ?
C33 C19 C6 121.9(4) . . ?
C33 C19 H19 119.1 . . ?
C1 C23 H23 119.2 . . ?
C49 C23 C1 121.5(5) . . ?
C49 C23 H23 119.2 . . ?
C29 C26 C6 120.1(4) . . ?
C56 C26 C6 122.0(3) . . ?
C56 C26 C29 117.9(4) . . ?
C14 C28 H28 119.4 . . ?
C52 C28 C14 121.2(4) . . ?
C52 C28 H28 119.4 . . ?
C26 C29 C1 119.7(4) . . ?
C71 C29 C1 122.0(4) . . ?
C71 C29 C26 118.3(4) . . ?
C19 C33 H33 120.1 . . ?
C19 C33 C52 119.9(4) . . ?
C52 C33 H33 120.1 . . ?
C1 C41 C14 119.8(4) . . ?
C77 C41 C1 118.9(4) . . ?
C77 C41 C14 121.2(4) . . ?
F5 C47 C76 119.8(5) . . ?
F5 C47 C90 117.3(5) . . ?
C76 C47 C90 122.9(4) . . ?
C23 C49 H49 120.1 . . ?
C23 C49 C65 119.8(4) . . ?
C65 C49 H49 120.1 . . ?
C28 C52 H52 120.0 . . ?
C33 C52 C28 120.0(4) . . ?
C33 C52 H52 120.0 . . ?
C26 C56 H56 118.8 . . ?
C81 C56 C26 122.4(4) . . ?
C81 C56 H56 118.8 . . ?
C49 C65 H65 119.8 . . ?
C49 C65 C77 120.4(5) . . ?
C77 C65 H65 119.8 . . ?
C29 C71 H71 118.9 . . ?
C95 C71 C29 122.1(4) . . ?
C95 C71 H71 118.9 . . ?
O9 C73 C17 121.2(4) . . ?
O9 C73 C76 119.7(5) . . ?
C17 C73 C76 119.1(5) . . ?
F13 C76 C47 123.1(4) . . ?
F13 C76 C73 118.3(5) . . ?
C47 C76 C73 118.6(5) . . ?
C41 C77 H77 119.6 . . ?
C65 C77 C41 120.8(5) . . ?
C65 C77 H77 119.6 . . ?
C56 C81 H81 120.2 . . ?
C56 C81 C95 119.5(5) . . ?
C95 C81 H81 120.2 . . ?
O21 C90 C47 123.8(4) . . ?
O21 C90 C91 119.3(5) . . ?
C47 C90 C91 116.9(5) . . ?
F16 C91 C17 121.1(4) . . ?
F16 C91 C90 117.7(5) . . ?
C17 C91 C90 121.2(5) . . ?
C71 C95 C81 119.8(5) . . ?
C71 C95 H95 120.1 . . ?
C81 C95 H95 120.1 . . ?

loop_
_geom_bond_atom_site_label_1
_geom_bond_atom_site_label_2
_geom_bond_distance
_geom_bond_site_symmetry_2
_geom_bond_publ_flag
F4 C17 1.333(4) . ?
F5 C47 1.330(5) . ?
O9 C73 1.241(5) . ?
F13 C76 1.316(7) . ?
F16 C91 1.286(6) . ?
O21 C90 1.291(7) . ?
C1 C23 1.418(5) . ?
C1 C29 1.459(7) . ?
C1 C41 1.411(6) . ?
C6 C14 1.410(6) . ?
C6 C19 1.416(5) . ?
C6 C26 1.459(6) . ?
C14 C28 1.402(6) . ?
C14 C41 1.475(5) . ?
C17 C73 1.413(7) . ?
C17 C91 1.370(7) . ?
C19 H19 0.9500 . ?
C19 C33 1.366(6) . ?
C23 H23 0.9500 . ?
C23 C49 1.364(7) . ?
C26 C29 1.423(5) . ?
C26 C56 1.413(6) . ?
C28 H28 0.9500 . ?
C28 C52 1.386(6) . ?
C29 C71 1.410(7) . ?
C33 H33 0.9500 . ?
C33 C52 1.383(6) . ?
C41 C77 1.399(7) . ?
C47 C76 1.383(8) . ?
C47 C90 1.424(8) . ?
C49 H49 0.9500 . ?
C49 C65 1.384(8) . ?
C52 H52 0.9500 . ?
C56 H56 0.9500 . ?
C56 C81 1.374(7) . ?
C65 H65 0.9500 . ?
C65 C77 1.390(6) . ?
C71 H71 0.9500 . ?
C71 C95 1.376(7) . ?
C73 C76 1.484(5) . ?
C77 H77 0.9500 . ?
C81 H81 0.9500 . ?
C81 C95 1.391(7) . ?
C90 C91 1.479(6) . ?
C95 H95 0.9500 . ?

loop_
_geom_torsion_atom_site_label_1
_geom_torsion_atom_site_label_2
_geom_torsion_atom_site_label_3
_geom_torsion_atom_site_label_4
_geom_torsion
_geom_torsion_site_symmetry_1
_geom_torsion_site_symmetry_2
_geom_torsion_site_symmetry_3
_geom_torsion_site_symmetry_4
_geom_torsion_publ_flag
F4 C17 C73 O9 -1.8(5) . . . . ?
F4 C17 C73 C76 178.1(3) . . . . ?
F4 C17 C91 F16 0.4(6) . . . . ?
F4 C17 C91 C90 179.7(3) . . . . ?
F5 C47 C76 F13 -1.5(6) . . . . ?
F5 C47 C76 C73 178.8(3) . . . . ?
F5 C47 C90 O21 -1.5(6) . . . . ?
F5 C47 C90 C91 179.0(3) . . . . ?
O9 C73 C76 F13 2.5(5) . . . . ?
O9 C73 C76 C47 -177.8(4) . . . . ?
O21 C90 C91 F16 1.9(6) . . . . ?
O21 C90 C91 C17 -177.4(4) . . . . ?
C1 C23 C49 C65 -0.1(6) . . . . ?
C1 C29 C71 C95 179.9(3) . . . . ?
C1 C41 C77 C65 0.5(6) . . . . ?
C6 C14 C28 C52 0.1(5) . . . . ?
C6 C14 C41 C1 -0.4(5) . . . . ?
C6 C14 C41 C77 179.4(3) . . . . ?
C6 C19 C33 C52 0.3(5) . . . . ?
C6 C26 C29 C1 -0.2(5) . . . . ?
C6 C26 C29 C71 179.9(3) . . . . ?
C6 C26 C56 C81 179.9(3) . . . . ?
C14 C6 C19 C33 -0.2(5) . . . . ?
C14 C6 C26 C29 -0.6(5) . . . . ?
C14 C6 C26 C56 178.8(3) . . . . ?
C14 C28 C52 C33 -0.1(6) . . . . ?
C14 C41 C77 C65 -179.3(4) . . . . ?
C17 C73 C76 F13 -177.4(3) . . . . ?
C17 C73 C76 C47 2.3(5) . . . . ?
C19 C6 C14 C28 0.0(5) . . . . ?
C19 C6 C14 C41 -179.8(3) . . . . ?
C19 C6 C26 C29 -179.9(3) . . . . ?
C19 C6 C26 C56 -0.5(5) . . . . ?
C19 C33 C52 C28 -0.1(6) . . . . ?
C23 C1 C29 C26 -179.1(3) . . . . ?
C23 C1 C29 C71 0.7(5) . . . . ?
C23 C1 C41 C14 179.4(3) . . . . ?
C23 C1 C41 C77 -0.4(5) . . . . ?
C23 C49 C65 C77 0.2(6) . . . . ?
C26 C6 C14 C28 -179.2(3) . . . . ?
C26 C6 C14 C41 0.9(5) . . . . ?
C26 C6 C19 C33 179.0(3) . . . . ?
C26 C29 C71 C95 -0.2(5) . . . . ?
C26 C56 C81 C95 0.6(6) . . . . ?
C28 C14 C41 C1 179.8(3) . . . . ?
C28 C14 C41 C77 -0.4(5) . . . . ?
C29 C1 C23 C49 -179.9(3) . . . . ?
C29 C1 C41 C14 -0.4(5) . . . . ?
C29 C1 C41 C77 179.7(3) . . . . ?
C29 C26 C56 C81 -0.7(5) . . . . ?
C29 C71 C95 C81 0.1(6) . . . . ?
C41 C1 C23 C49 0.2(5) . . . . ?
C41 C1 C29 C26 0.8(5) . . . . ?
C41 C1 C29 C71 -179.4(3) . . . . ?
C41 C14 C28 C52 180.0(3) . . . . ?
C47 C90 C91 F16 -178.5(4) . . . . ?
C47 C90 C91 C17 2.1(6) . . . . ?
C49 C65 C77 C41 -0.4(6) . . . . ?
C56 C26 C29 C1 -179.6(3) . . . . ?
C56 C26 C29 C71 0.5(5) . . . . ?
C56 C81 C95 C71 -0.3(6) . . . . ?
C73 C17 C91 F16 -179.9(3) . . . . ?
C73 C17 C91 C90 -0.6(6) . . . . ?
C76 C47 C90 O21 178.2(4) . . . . ?
C76 C47 C90 C91 -1.3(6) . . . . ?
C90 C47 C76 F13 178.9(4) . . . . ?
C90 C47 C76 C73 -0.8(6) . . . . ?
C91 C17 C73 O9 178.5(3) . . . . ?
C91 C17 C73 C76 -1.6(6) . . . . ?
